data_7029024
loop_
_publ_author_name
'Yatabe, Takeshi'
'Kikkawa, Mitsuhiro'
'Matsumoto, Takahiro'
'Nakai, Hidetaka'
'Kaneko, Kenji'
'Ogo, Seiji'

_publ_section_title
;
 A model for the water-oxidation and recovery systems of the
 oxygen-evolving complex.
;
_journal_issue 8
_journal_name_full 'Dalton transactions (Cambridge, England : 2003)'
_journal_page_first 3063
_journal_page_last 3071
_journal_paper_doi 10.1039/c3dt52846d
_journal_volume 43
_journal_year 2014
_chemical_formula_moiety 'C36 H36 Ce2 Mn2 N18 O33'
_chemical_formula_sum 'C36 H36 Ce2 Mn2 N18 O33'
_chemical_formula_weight 1638.90
_space_group_IT_number 15
_symmetry_cell_setting monoclinic
_symmetry_Int_Tables_number 15
_symmetry_space_group_name_Hall '-C 2yc'
_symmetry_space_group_name_H-M 'C 1 2/c 1'
_atom_sites_solution_hydrogens geom
_atom_sites_solution_primary direct
_atom_sites_solution_secondary difmap
_cell_angle_alpha 90.0000
_cell_angle_beta 119.004(8)
_cell_angle_gamma 90.0000
_cell_formula_units_Z 4
_cell_length_a 23.9480(4)
_cell_length_b 14.5216(3)
_cell_length_c 17.5302(3)
_cell_measurement_reflns_used 20413
_cell_measurement_temperature 93
_cell_measurement_theta_max 27.52
_cell_measurement_theta_min 2.73
_cell_volume 5331.8(4)
_computing_cell_refinement PROCESS-AUTO
_computing_data_collection PROCESS-AUTO
_computing_data_reduction PROCESS-AUTO
_computing_molecular_graphics 'CrystalStructure 4.0'
_computing_publication_material 'CrystalStructure 4.0 (Rigaku, 2011)'
_computing_structure_refinement 'SHELXL97 (Sheldrick, 2008)'
_computing_structure_solution 'SHELXS97 (Sheldrick, 2008)'
_diffrn_ambient_temperature 93
_diffrn_detector_area_resol_mean 7.143
_diffrn_measured_fraction_theta_full 0.989
_diffrn_measured_fraction_theta_max 0.989
_diffrn_measurement_device_type 'Rigaku Saturn724'
_diffrn_measurement_method \w
_diffrn_radiation_type 'Mo K\a'
_diffrn_radiation_wavelength 0.71075
_diffrn_reflns_av_R_equivalents 0.0231
_diffrn_reflns_limit_h_max 31
_diffrn_reflns_limit_h_min -31
_diffrn_reflns_limit_k_max 18
_diffrn_reflns_limit_k_min -18
_diffrn_reflns_limit_l_max 22
_diffrn_reflns_limit_l_min -22
_diffrn_reflns_number 20760
_diffrn_reflns_theta_full 27.48
_diffrn_reflns_theta_max 27.48
_diffrn_reflns_theta_min 2.73
_diffrn_standards_number 0
_exptl_absorpt_coefficient_mu 2.258
_exptl_absorpt_correction_T_max 0.763
_exptl_absorpt_correction_T_min 0.682
_exptl_absorpt_correction_type multi-scan
_exptl_absorpt_process_details 'REQAB (Rigaku, 1998)'
_exptl_crystal_colour Colorless
_exptl_crystal_density_diffrn 2.042
_exptl_crystal_density_method 'not measured'
_exptl_crystal_description Prism
_exptl_crystal_F_000 3232.00
_exptl_crystal_size_max 0.280
_exptl_crystal_size_mid 0.200
_exptl_crystal_size_min 0.120
_refine_diff_density_max 0.45
_refine_diff_density_min -0.49
_refine_ls_extinction_method none
_refine_ls_goodness_of_fit_ref 1.077
_refine_ls_hydrogen_treatment constr
_refine_ls_number_parameters 411
_refine_ls_number_reflns 6049
_refine_ls_number_restraints 30
_refine_ls_R_factor_gt 0.0205
_refine_ls_shift/su_max 0.001
_refine_ls_structure_factor_coef Fsqd
_refine_ls_weighting_details 'w = 1/[\s^2^(Fo^2^)+(0.0170P)^2^+11.0898P] where P=(Fo^2^+2Fc^2^)/3'
_refine_ls_weighting_scheme calc
_refine_ls_wR_factor_ref 0.0485
_reflns_number_gt 5678
_reflns_number_total 6049
_reflns_threshold_expression F^2^>2.0\s(F^2^)
_cod_data_source_file c3dt52846d.txt
_cod_data_source_block MnTPAIV_IV_18
_cod_original_cell_volume 5331.8(5)
_cod_database_code 7029024

loop_
_symmetry_equiv_pos_site_id
_symmetry_equiv_pos_as_xyz
1 +X,+Y,+Z
2 -X,+Y,1/2-Z
3 -X,-Y,-Z
4 +X,-Y,1/2+Z
5 1/2+X,1/2+Y,+Z
6 1/2-X,1/2+Y,1/2-Z
7 1/2-X,1/2-Y,-Z
8 1/2+X,1/2-Y,1/2+Z

loop_
_atom_site_label
_atom_site_type_symbol
_atom_site_fract_x
_atom_site_fract_y
_atom_site_fract_z
_atom_site_U_iso_or_equiv
_atom_site_adp_type
_atom_site_occupancy
_atom_site_symmetry_multiplicity
_atom_site_calc_flag
_atom_site_refinement_flags
Ce1 Ce 0.569695(5) 0.237907(7) 0.214768(7) 0.01194(4) Uani 1 8 d .
Mn1 Mn 0.706863(13) 0.702664(19) 0.433062(18) 0.01082(6) Uani 1 8 d .
O1 O 0.73542(6) 0.71003(9) 0.54981(9) 0.0128(3) Uani 1 8 d .
O2 O 0.5 0.22647(13) 0.25 0.0153(4) Uani 1 4 d .
O3 O 0.53477(7) 0.40412(10) 0.18418(9) 0.0169(3) Uani 1 8 d .
O4 O 0.46613(8) 0.45934(11) 0.05741(10) 0.0251(3) Uani 1 8 d .
O5 O 0.48738(7) 0.31297(10) 0.07427(9) 0.0179(3) Uani 1 8 d .
O6 O 0.48053(8) 0.13147(11) 0.10955(10) 0.0230(3) Uani 1 8 d .
O7 O 0.46877(12) 0.09270(19) -0.01692(15) 0.0666(8) Uani 1 8 d .
O8 O 0.55665(7) 0.15710(10) 0.08021(10) 0.0222(3) Uani 1 8 d .
O9 O 0.62044(7) 0.31545(10) 0.13386(10) 0.0206(3) Uani 1 8 d .
O10 O 0.69990(8) 0.41240(11) 0.18824(11) 0.0275(4) Uani 1 8 d .
O11 O 0.66733(7) 0.34634(11) 0.27137(10) 0.0212(3) Uani 1 8 d .
O12 O 0.64055(7) 0.20628(10) 0.37233(10) 0.0193(3) Uani 1 8 d .
O13 O 0.66499(7) 0.29331(11) 0.48508(10) 0.0219(3) Uani 1 8 d .
O14 O 0.60062(7) 0.34252(10) 0.35387(9) 0.0173(3) Uani 1 8 d .
O15 O 0.67192(7) 0.15422(11) 0.24553(11) 0.0246(3) Uani 1 8 d .
O16 O 0.69278(10) 0.01427(14) 0.29539(16) 0.0505(6) Uani 1 8 d .
O17 O 0.59780(8) 0.07276(10) 0.24918(11) 0.0235(3) Uani 1 8 d .
N1 N 0.76016(8) 0.59329(11) 0.44369(10) 0.0133(3) Uani 1 8 d .
N2 N 0.64356(8) 0.60090(11) 0.41688(10) 0.0126(3) Uani 1 8 d .
N3 N 0.63005(8) 0.78203(11) 0.40032(11) 0.0140(3) Uani 1 8 d .
N4 N 0.67303(8) 0.68822(11) 0.30465(10) 0.0133(3) Uani 1 8 d .
N5 N 0.49499(8) 0.39411(12) 0.10381(11) 0.0163(3) Uani 1 8 d .
N6 N 0.50091(10) 0.12491(14) 0.05545(14) 0.0289(4) Uani 1 8 d .
N7 N 0.66416(8) 0.36009(12) 0.19795(12) 0.0183(3) Uani 1 8 d .
N8 N 0.63600(8) 0.28148(12) 0.40625(11) 0.0162(3) Uani 1 8 d .
N9 N 0.65588(10) 0.07810(14) 0.26443(14) 0.0280(4) Uani 1 8 d .
C1 C 0.80953(9) 0.59263(14) 0.42751(13) 0.0154(4) Uani 1 8 d .
C2 C 0.84406(10) 0.51322(14) 0.43795(14) 0.0187(4) Uani 1 8 d .
C3 C 0.82743(10) 0.43400(15) 0.46600(14) 0.0203(4) Uani 1 8 d .
C4 C 0.77488(10) 0.43424(14) 0.47958(13) 0.0176(4) Uani 1 8 d .
C5 C 0.74132(9) 0.51518(13) 0.46718(13) 0.0146(4) Uani 1 8 d .
C6 C 0.62223(10) 0.86924(14) 0.37045(13) 0.0170(4) Uani 1 8 d .
C7 C 0.56767(10) 0.91807(15) 0.35140(14) 0.0204(4) Uani 1 8 d .
C8 C 0.51976(11) 0.87586(16) 0.36119(14) 0.0223(4) Uani 1 8 d .
C9 C 0.52701(10) 0.78500(15) 0.38887(14) 0.0202(4) Uani 1 8 d .
C10 C 0.58307(10) 0.73913(13) 0.40831(13) 0.0153(4) Uani 1 8 d .
C11 C 0.69414(10) 0.73784(14) 0.25874(14) 0.0168(4) Uani 1 8 d .
C12 C 0.67335(10) 0.71941(15) 0.17213(14) 0.0206(4) Uani 1 8 d .
C13 C 0.62905(11) 0.64974(16) 0.13169(14) 0.0222(4) Uani 1 8 d .
C14 C 0.60706(10) 0.59995(14) 0.17918(13) 0.0186(4) Uani 1 8 d .
C15 C 0.63027(9) 0.62037(13) 0.26636(13) 0.0137(4) Uani 1 8 d .
C16 C 0.68339(9) 0.52636(13) 0.47850(13) 0.0139(4) Uani 1 8 d .
C17 C 0.59799(10) 0.64286(14) 0.44268(14) 0.0171(4) Uani 1 8 d .
C18 C 0.61089(10) 0.56685(14) 0.32390(13) 0.0174(4) Uani 1 8 d .
H1 H 0.82078 0.64748 0.40865 0.0184 Uiso 1 8 calc R
H2 H 0.87877 0.51289 0.42605 0.0224 Uiso 1 8 calc R
H3 H 0.85192 0.37946 0.47598 0.0243 Uiso 1 8 calc R
H4 H 0.76228 0.37969 0.49708 0.0211 Uiso 1 8 calc R
H6 H 0.65481 0.89742 0.36243 0.0204 Uiso 1 8 calc R
H7 H 0.56302 0.98 0.33176 0.0244 Uiso 1 8 calc R
H8 H 0.4821 0.9089 0.34904 0.0268 Uiso 1 8 calc R
H9 H 0.49401 0.75467 0.3944 0.0242 Uiso 1 8 calc R
H11 H 0.72383 0.78629 0.28664 0.0202 Uiso 1 8 calc R
H12 H 0.68909 0.75387 0.14052 0.0248 Uiso 1 8 calc R
H13 H 0.61389 0.63623 0.07181 0.0267 Uiso 1 8 calc R
H14 H 0.57642 0.55239 0.15217 0.0223 Uiso 1 8 calc R
H16A H 0.65902 0.46802 0.46472 0.0167 Uiso 1 8 calc R
H16B H 0.69614 0.54378 0.53938 0.0167 Uiso 1 8 calc R
H17A H 0.55825 0.60602 0.41847 0.0205 Uiso 1 8 calc R
H17B H 0.61733 0.64339 0.50702 0.0205 Uiso 1 8 calc R
H18A H 0.56409 0.57171 0.29965 0.0209 Uiso 1 8 calc R
H18B H 0.62145 0.50103 0.3233 0.0209 Uiso 1 8 calc R

loop_
_atom_site_aniso_label
_atom_site_aniso_U_11
_atom_site_aniso_U_22
_atom_site_aniso_U_33
_atom_site_aniso_U_12
_atom_site_aniso_U_13
_atom_site_aniso_U_23
Ce1 0.01222(6) 0.01211(6) 0.01444(6) -0.00004(4) 0.00879(5) 0.00027(4)
Mn1 0.01167(14) 0.01095(14) 0.00915(14) -0.00281(10) 0.00451(11) -0.00081(10)
O1 0.0146(7) 0.0130(6) 0.0107(7) -0.0037(5) 0.0060(6) -0.0013(5)
O2 0.0154(10) 0.0167(10) 0.0171(10) 0.0000 0.0104(9) 0.0000
O3 0.0171(7) 0.0164(7) 0.0145(7) -0.0015(6) 0.0053(6) -0.0012(5)
O4 0.0262(8) 0.0188(8) 0.0224(8) 0.0045(6) 0.0056(7) 0.0059(6)
O5 0.0181(7) 0.0159(7) 0.0170(7) -0.0006(6) 0.0063(6) -0.0027(6)
O6 0.0276(8) 0.0235(8) 0.0272(8) -0.0085(6) 0.0208(7) -0.0083(6)
O7 0.0688(15) 0.1050(19) 0.0485(13) -0.0659(14) 0.0462(12) -0.0548(13)
O8 0.0250(8) 0.0218(8) 0.0279(8) -0.0065(6) 0.0191(7) -0.0067(6)
O9 0.0214(8) 0.0236(8) 0.0196(8) -0.0057(6) 0.0121(6) -0.0019(6)
O10 0.0278(9) 0.0250(8) 0.0409(10) -0.0089(7) 0.0254(8) 0.0000(7)
O11 0.0184(7) 0.0274(8) 0.0177(8) -0.0049(6) 0.0087(6) 0.0008(6)
O12 0.0214(8) 0.0182(7) 0.0189(8) 0.0043(6) 0.0103(6) 0.0017(6)
O13 0.0236(8) 0.0264(8) 0.0138(8) -0.0030(6) 0.0076(7) 0.0005(6)
O14 0.0172(7) 0.0163(7) 0.0180(7) 0.0017(6) 0.0083(6) 0.0033(6)
O15 0.0252(8) 0.0238(8) 0.0338(9) 0.0057(6) 0.0214(7) 0.0067(7)
O16 0.0522(13) 0.0366(11) 0.0838(17) 0.0309(10) 0.0495(13) 0.0290(11)
O17 0.0284(8) 0.0166(7) 0.0337(9) 0.0015(6) 0.0215(8) 0.0019(6)
N1 0.0148(8) 0.0128(8) 0.0110(8) -0.0017(6) 0.0052(7) -0.0007(6)
N2 0.0136(8) 0.0122(8) 0.0119(8) -0.0028(6) 0.0061(7) -0.0015(6)
N3 0.0148(8) 0.0147(8) 0.0102(8) -0.0015(6) 0.0041(7) -0.0010(6)
N4 0.0141(8) 0.0136(8) 0.0108(8) -0.0016(6) 0.0050(7) -0.0005(6)
N5 0.0143(8) 0.0166(8) 0.0176(9) 0.0001(6) 0.0073(7) 0.0008(7)
N6 0.0351(10) 0.0295(10) 0.0328(11) -0.0169(8) 0.0250(9) -0.0147(8)
N7 0.0161(8) 0.0188(9) 0.0239(10) -0.0001(7) 0.0128(8) 0.0014(7)
N8 0.0140(8) 0.0180(9) 0.0173(9) -0.0020(7) 0.0080(7) 0.0017(7)
N9 0.0325(11) 0.0254(10) 0.0376(12) 0.0123(8) 0.0262(10) 0.0086(9)
C1 0.0150(9) 0.0185(10) 0.0125(10) -0.0021(7) 0.0065(8) -0.0010(7)
C2 0.0160(10) 0.0219(10) 0.0190(11) 0.0008(8) 0.0091(9) -0.0007(8)
C3 0.0192(10) 0.0174(10) 0.0219(11) 0.0033(8) 0.0081(9) -0.0001(8)
C4 0.0163(10) 0.0142(9) 0.0183(11) -0.0016(8) 0.0053(8) 0.0007(8)
C5 0.0154(9) 0.0153(9) 0.0121(9) -0.0027(7) 0.0058(8) -0.0010(7)
C6 0.0192(10) 0.0163(10) 0.0128(10) -0.0020(8) 0.0056(8) 0.0007(7)
C7 0.0244(11) 0.0190(10) 0.0139(10) 0.0025(8) 0.0062(9) 0.0019(8)
C8 0.0219(11) 0.0258(11) 0.0176(11) 0.0071(9) 0.0083(9) 0.0006(8)
C9 0.0171(10) 0.0244(11) 0.0206(11) 0.0002(8) 0.0104(9) -0.0004(9)
C10 0.0163(10) 0.0170(10) 0.0122(10) -0.0031(8) 0.0066(8) -0.0025(7)
C11 0.0176(10) 0.0179(10) 0.0147(10) -0.0028(8) 0.0075(8) 0.0009(8)
C12 0.0227(11) 0.0254(11) 0.0145(10) -0.0014(9) 0.0095(9) 0.0027(8)
C13 0.0248(11) 0.0278(11) 0.0130(10) -0.0026(9) 0.0083(9) -0.0029(8)
C14 0.0177(10) 0.0193(10) 0.0158(10) -0.0023(8) 0.0059(9) -0.0021(8)
C15 0.0127(9) 0.0135(9) 0.0128(10) -0.0003(7) 0.0045(8) -0.0005(7)
C16 0.0154(9) 0.0129(9) 0.0130(10) -0.0021(7) 0.0064(8) 0.0018(7)
C17 0.0170(10) 0.0175(10) 0.0210(11) -0.0021(8) 0.0125(9) -0.0011(8)
C18 0.0177(10) 0.0188(10) 0.0129(10) -0.0074(8) 0.0052(8) -0.0037(8)

loop_
_atom_type_symbol
_atom_type_description
_atom_type_scat_dispersion_real
_atom_type_scat_dispersion_imag
_atom_type_scat_source
Ce Ce -0.2486 2.6331
;
International Tables for Crystallography
(1992, Vol. C, Tables 4.2.6.8 and 6.1.1.4)
;
Mn Mn 0.3368 0.7283
;
International Tables for Crystallography
(1992, Vol. C, Tables 4.2.6.8 and 6.1.1.4)
;
O O 0.0106 0.0060
;
International Tables for Crystallography
(1992, Vol. C, Tables 4.2.6.8 and 6.1.1.4)
;
N N 0.0061 0.0033
;
International Tables for Crystallography
(1992, Vol. C, Tables 4.2.6.8 and 6.1.1.4)
;
C C 0.0033 0.0016
;
International Tables for Crystallography
(1992, Vol. C, Tables 4.2.6.8 and 6.1.1.4)
;
H H 0.0000 0.0000
;
International Tables for Crystallography
(1992, Vol. C, Table 6.1.1.4)
;

loop_
_geom_angle_atom_site_label_1
_geom_angle_atom_site_label_2
_geom_angle_atom_site_label_3
_geom_angle
_geom_angle_publ_flag
_geom_angle_site_symmetry_1
_geom_angle_site_symmetry_3
O2 Ce1 O3 84.67(7) yes . .
O2 Ce1 O5 87.96(5) yes . .
O2 Ce1 O6 69.56(6) yes . .
O2 Ce1 O8 119.75(5) yes . .
O2 Ce1 O9 152.44(5) yes . .
O2 Ce1 O11 130.65(6) yes . .
O2 Ce1 O12 82.35(5) yes . .
O2 Ce1 O14 71.01(5) yes . .
O2 Ce1 O15 137.56(6) yes . .
O2 Ce1 O17 90.74(7) yes . .
O3 Ce1 O5 50.33(4) yes . .
O3 Ce1 O6 110.49(4) yes . .
O3 Ce1 O8 111.66(5) yes . .
O3 Ce1 O9 69.88(6) yes . .
O3 Ce1 O11 69.15(5) yes . .
O3 Ce1 O12 112.96(5) yes . .
O3 Ce1 O14 64.18(4) yes . .
O3 Ce1 O15 133.37(6) yes . .
O3 Ce1 O17 175.40(7) yes . .
O5 Ce1 O6 64.85(5) yes . .
O5 Ce1 O8 66.74(5) yes . .
O5 Ce1 O9 67.88(5) yes . .
O5 Ce1 O11 104.09(5) yes . .
O5 Ce1 O12 161.67(5) yes . .
O5 Ce1 O14 112.66(5) yes . .
O5 Ce1 O15 128.73(6) yes . .
O5 Ce1 O17 129.95(5) yes . .
O6 Ce1 O8 50.24(6) yes . .
O6 Ce1 O9 108.92(6) yes . .
O6 Ce1 O11 158.31(7) yes . .
O6 Ce1 O12 124.87(5) yes . .
O6 Ce1 O14 140.55(6) yes . .
O6 Ce1 O15 104.20(5) yes . .
O6 Ce1 O17 67.96(5) yes . .
O8 Ce1 O9 63.75(5) yes . .
O8 Ce1 O11 108.79(6) yes . .
O8 Ce1 O12 131.58(5) yes . .
O8 Ce1 O14 168.76(6) yes . .
O8 Ce1 O15 69.22(5) yes . .
O8 Ce1 O17 70.93(6) yes . .
O9 Ce1 O11 49.79(5) yes . .
O9 Ce1 O12 116.73(5) yes . .
O9 Ce1 O14 105.29(5) yes . .
O9 Ce1 O15 70.00(6) yes . .
O9 Ce1 O17 114.68(6) yes . .
O11 Ce1 O12 71.51(5) yes . .
O11 Ce1 O14 60.09(6) yes . .
O11 Ce1 O15 67.14(5) yes . .
O11 Ce1 O17 113.99(5) yes . .
O12 Ce1 O14 49.37(5) yes . .
O12 Ce1 O15 66.92(6) yes . .
O12 Ce1 O17 65.99(5) yes . .
O14 Ce1 O15 105.50(5) yes . .
O14 Ce1 O17 114.02(5) yes . .
O15 Ce1 O17 50.83(6) yes . .
Mn1 Mn1 O1 42.60(5) yes 7_666 .
Mn1 Mn1 O1 43.46(5) yes 7_666 7_666
Mn1 Mn1 N1 98.20(4) yes 7_666 .
Mn1 Mn1 N2 135.32(5) yes 7_666 .
Mn1 Mn1 N3 99.74(5) yes 7_666 .
Mn1 Mn1 N4 140.43(6) yes 7_666 .
O1 Mn1 O1 86.05(7) yes . 7_666
O1 Mn1 N1 93.87(7) yes . .
O1 Mn1 N2 92.74(7) yes . .
O1 Mn1 N3 94.62(7) yes . .
O1 Mn1 N4 176.88(7) yes . .
O1 Mn1 N1 98.14(7) yes 7_666 .
O1 Mn1 N2 178.09(6) yes 7_666 .
O1 Mn1 N3 99.64(7) yes 7_666 .
O1 Mn1 N4 96.98(7) yes 7_666 .
N1 Mn1 N2 80.45(7) yes . .
N1 Mn1 N3 160.76(6) yes . .
N1 Mn1 N4 85.01(7) yes . .
N2 Mn1 N3 81.92(7) yes . .
N2 Mn1 N4 84.21(7) yes . .
N3 Mn1 N4 85.60(8) yes . .
Mn1 O1 Mn1 93.95(8) yes . 7_666
Ce1 O2 Ce1 170.70(11) yes . 2_655
Ce1 O3 N5 96.85(11) yes . .
Ce1 O5 N5 96.49(9) yes . .
Ce1 O6 N6 95.49(13) yes . .
Ce1 O8 N6 97.11(16) yes . .
Ce1 O9 N7 98.27(15) yes . .
Ce1 O11 N7 96.23(10) yes . .
Ce1 O12 N8 101.17(10) yes . .
Ce1 O14 N8 93.23(12) yes . .
Ce1 O15 N9 95.14(15) yes . .
Ce1 O17 N9 97.51(12) yes . .
Mn1 N1 C1 125.21(14) yes . .
Mn1 N1 C5 113.79(16) yes . .
C1 N1 C5 120.97(18) yes . .
Mn1 N2 C16 104.65(11) yes . .
Mn1 N2 C17 105.36(12) yes . .
Mn1 N2 C18 110.45(15) yes . .
C16 N2 C17 112.21(18) yes . .
C16 N2 C18 110.92(15) yes . .
C17 N2 C18 112.78(15) yes . .
Mn1 N3 C6 125.92(17) yes . .
Mn1 N3 C10 113.57(13) yes . .
C6 N3 C10 120.49(19) yes . .
Mn1 N4 C11 123.47(12) yes . .
Mn1 N4 C15 115.73(16) yes . .
C11 N4 C15 120.64(18) yes . .
O3 N5 O4 121.88(17) yes . .
O3 N5 O5 116.28(15) yes . .
O4 N5 O5 121.84(15) yes . .
O6 N6 O7 122.3(3) yes . .
O6 N6 O8 116.01(19) yes . .
O7 N6 O8 121.7(3) yes . .
O9 N7 O10 121.7(2) yes . .
O9 N7 O11 115.61(19) yes . .
O10 N7 O11 122.72(16) yes . .
O12 N8 O13 121.25(16) yes . .
O12 N8 O14 116.23(16) yes . .
O13 N8 O14 122.51(18) yes . .
O15 N9 O16 122.5(2) yes . .
O15 N9 O17 115.68(18) yes . .
O16 N9 O17 121.8(2) yes . .
N1 C1 C2 120.7(2) yes . .
C1 C2 C3 119.0(3) yes . .
C2 C3 C4 120.0(2) yes . .
C3 C4 C5 118.8(2) yes . .
N1 C5 C4 120.4(2) yes . .
N1 C5 C16 114.46(17) yes . .
C4 C5 C16 125.1(2) yes . .
N3 C6 C7 121.0(2) yes . .
C6 C7 C8 119.2(2) yes . .
C7 C8 C9 119.6(2) yes . .
C8 C9 C10 119.0(2) yes . .
N3 C10 C9 120.61(18) yes . .
N3 C10 C17 115.1(2) yes . .
C9 C10 C17 124.2(2) yes . .
N4 C11 C12 121.01(19) yes . .
C11 C12 C13 119.0(2) yes . .
C12 C13 C14 119.6(2) yes . .
C13 C14 C15 119.12(19) yes . .
N4 C15 C14 120.7(2) yes . .
N4 C15 C18 116.71(18) yes . .
C14 C15 C18 122.55(18) yes . .
N2 C16 C5 106.76(19) yes . .
N2 C17 C10 109.0(2) yes . .
N2 C18 C15 112.69(16) yes . .
N1 C1 H1 119.652 no . .
C2 C1 H1 119.632 no . .
C1 C2 H2 120.493 no . .
C3 C2 H2 120.475 no . .
C2 C3 H3 120.025 no . .
C4 C3 H3 120.006 no . .
C3 C4 H4 120.603 no . .
C5 C4 H4 120.602 no . .
N3 C6 H6 119.519 no . .
C7 C6 H6 119.528 no . .
C6 C7 H7 120.382 no . .
C8 C7 H7 120.400 no . .
C7 C8 H8 120.187 no . .
C9 C8 H8 120.191 no . .
C8 C9 H9 120.495 no . .
C10 C9 H9 120.466 no . .
N4 C11 H11 119.488 no . .
C12 C11 H11 119.498 no . .
C11 C12 H12 120.522 no . .
C13 C12 H12 120.523 no . .
C12 C13 H13 120.223 no . .
C14 C13 H13 120.222 no . .
C13 C14 H14 120.450 no . .
C15 C14 H14 120.435 no . .
N2 C16 H16A 110.371 no . .
N2 C16 H16B 110.367 no . .
C5 C16 H16A 110.375 no . .
C5 C16 H16B 110.370 no . .
H16A C16 H16B 108.597 no . .
N2 C17 H17A 109.891 no . .
N2 C17 H17B 109.886 no . .
C10 C17 H17A 109.888 no . .
C10 C17 H17B 109.886 no . .
H17A C17 H17B 108.302 no . .
N2 C18 H18A 109.065 no . .
N2 C18 H18B 109.057 no . .
C15 C18 H18A 109.050 no . .
C15 C18 H18B 109.039 no . .
H18A C18 H18B 107.826 no . .

loop_
_geom_bond_atom_site_label_1
_geom_bond_atom_site_label_2
_geom_bond_distance
_geom_bond_publ_flag
_geom_bond_site_symmetry_2
Ce1 O2 2.0480(2) yes .
Ce1 O3 2.5255(14) yes .
Ce1 O5 2.5361(13) yes .
Ce1 O6 2.5557(15) yes .
Ce1 O8 2.5148(18) yes .
Ce1 O9 2.535(2) yes .
Ce1 O11 2.5848(16) yes .
Ce1 O12 2.4848(14) yes .
Ce1 O14 2.6554(15) yes .
Ce1 O15 2.5457(17) yes .
Ce1 O17 2.4849(15) yes .
Mn1 Mn1 2.6390(4) yes 7_666
Mn1 O1 1.8195(15) yes .
Mn1 O1 1.7904(14) yes 7_666
Mn1 N1 1.9889(18) yes .
Mn1 N2 2.0360(18) yes .
Mn1 N3 2.0044(18) yes .
Mn1 N4 1.9998(17) yes .
O3 N5 1.270(2) yes .
O4 N5 1.221(2) yes .
O5 N5 1.264(2) yes .
O6 N6 1.263(4) yes .
O7 N6 1.214(3) yes .
O8 N6 1.276(3) yes .
O9 N7 1.280(2) yes .
O10 N7 1.216(3) yes .
O11 N7 1.268(3) yes .
O12 N8 1.273(2) yes .
O13 N8 1.221(2) yes .
O14 N8 1.262(2) yes .
O15 N9 1.266(3) yes .
O16 N9 1.212(3) yes .
O17 N9 1.285(3) yes .
N1 C1 1.343(3) yes .
N1 C5 1.356(3) yes .
N2 C16 1.500(2) yes .
N2 C17 1.498(3) yes .
N2 C18 1.509(3) yes .
N3 C6 1.348(3) yes .
N3 C10 1.351(3) yes .
N4 C11 1.348(3) yes .
N4 C15 1.343(2) yes .
C1 C2 1.379(3) yes .
C2 C3 1.383(3) yes .
C3 C4 1.390(4) yes .
C4 C5 1.380(3) yes .
C5 C16 1.502(4) yes .
C6 C7 1.378(3) yes .
C7 C8 1.383(4) yes .
C8 C9 1.387(3) yes .
C9 C10 1.385(3) yes .
C10 C17 1.495(3) yes .
C11 C12 1.375(3) yes .
C12 C13 1.386(3) yes .
C13 C14 1.385(4) yes .
C14 C15 1.382(3) yes .
C15 C18 1.514(4) yes .
C1 H1 0.950 no .
C2 H2 0.950 no .
C3 H3 0.950 no .
C4 H4 0.950 no .
C6 H6 0.950 no .
C7 H7 0.950 no .
C8 H8 0.950 no .
C9 H9 0.950 no .
C11 H11 0.950 no .
C12 H12 0.950 no .
C13 H13 0.950 no .
C14 H14 0.950 no .
C16 H16A 0.990 no .
C16 H16B 0.990 no .
C17 H17A 0.990 no .
C17 H17B 0.990 no .
C18 H18A 0.990 no .
C18 H18B 0.990 no .

loop_
_geom_contact_atom_site_label_1
_geom_contact_atom_site_label_2
_geom_contact_distance
_geom_contact_publ_flag
_geom_contact_site_symmetry_2
O1 C1 3.153(3) no 7_666
O1 C5 3.213(3) no .
O1 C6 3.206(3) no 7_666
O1 C10 3.296(2) no .
O1 C11 3.032(3) no 7_666
O1 C16 2.953(2) no .
O1 C17 3.052(2) no .
O2 O3 3.100(2) no 2_655
O2 O5 3.2025(18) no 2_655
O2 O6 2.659(2) no 2_655
O2 O12 3.0024(14) no 2_655
O2 O14 2.7762(18) no 2_655
O2 O17 3.240(2) no 2_655
O2 N5 3.494(2) no .
O2 N5 3.494(2) no 2_655
O2 N8 3.1776(15) no .
O2 N8 3.1776(15) no 2_655
O3 O3 3.439(3) no 2_655
O3 O14 3.108(2) no 2_655
O3 N7 3.057(3) no .
O4 O14 3.204(3) no 2_655
O5 O7 3.506(3) no .
O5 O13 3.286(2) no 2_655
O5 O14 2.964(3) no 2_655
O5 N6 2.788(3) no .
O5 N8 3.168(3) no 2_655
O6 O12 3.253(3) no 2_655
O6 N8 3.444(3) no 2_655
O8 N9 3.154(2) no .
O9 N5 3.012(3) no .
O11 N8 2.960(3) no .
O12 O16 3.577(3) no .
O12 N9 2.802(3) no .
O14 N5 2.829(3) no 2_655
O15 N7 3.085(2) no .
O17 N6 3.138(2) no .
N1 N3 3.271(2) no 7_666
N1 C3 2.736(3) no .
N1 C6 3.154(2) no 7_666
N1 C11 3.528(3) no .
N1 C15 3.181(2) no .
N1 C18 3.171(3) no .
N3 C1 3.206(3) no 7_666
N3 C8 2.747(3) no .
N3 C11 3.553(4) no .
N3 C15 3.322(3) no .
N3 C18 3.343(3) no .
N4 C1 3.229(2) no .
N4 C5 3.548(2) no .
N4 C6 3.329(3) no .
N4 C10 3.505(4) no .
N4 C13 2.742(3) no .
N5 N7 3.591(3) no .
N5 N8 3.466(3) no 2_655
C1 C4 2.747(3) no .
C1 C6 3.148(3) no 7_666
C1 C7 3.555(3) no 7_666
C1 C11 3.593(3) no .
C2 C5 2.746(4) no .
C2 C6 3.495(3) no 7_666
C2 C7 3.396(3) no 7_666
C5 C6 3.546(2) no 7_666
C5 C15 3.567(2) no .
C5 C18 3.003(2) no .
C6 C9 2.741(4) no .
C7 C10 2.743(3) no .
C10 C18 3.138(3) no .
C11 C14 2.736(3) no .
C12 C15 2.741(4) no .
C15 C16 3.567(3) no .
C15 C17 3.546(4) no .
O1 O10 3.431(3) no 4_565
O3 C14 3.352(3) no .
O3 C18 3.252(2) no .
O4 O4 3.353(3) no 3_665
O4 N2 3.532(3) no 2_655
O4 C13 3.371(2) no 3_665
O4 C16 3.461(3) no 2_655
O4 C17 3.075(3) no 2_655
O5 C13 3.368(2) no 3_665
O6 C3 3.425(2) no 8_454
O6 C7 3.489(3) no 2_645
O7 O7 2.996(4) no 3_655
O7 N6 3.383(4) no 3_655
O7 C2 3.102(4) no 8_454
O7 C3 3.273(4) no 8_454
O7 C8 2.966(4) no 4_564
O7 C9 3.172(4) no 4_564
O8 C1 3.404(3) no 6_645
O8 C2 3.295(3) no 6_645
O8 C8 3.530(3) no 4_564
O8 C9 3.186(3) no 4_564
O9 C17 3.184(3) no 4_564
O10 O1 3.431(3) no 4_564
O10 O16 2.857(3) no 6_655
O10 C11 3.383(3) no 6_645
O10 C14 3.470(3) no .
O11 C4 3.531(2) no .
O12 C3 3.265(3) no 7_656
O12 C4 3.147(2) no 7_656
O13 C3 3.393(3) no 7_656
O13 C4 3.372(3) no .
O13 C4 3.537(3) no 7_656
O13 C12 3.192(3) no 4_565
O13 C13 3.190(4) no 4_565
O13 C16 3.422(2) no .
O14 C16 3.410(2) no .
O14 C18 3.328(3) no .
O15 C1 3.392(3) no 6_645
O15 C11 3.464(3) no 6_645
O15 C12 3.395(3) no 6_645
O16 O10 2.857(3) no 6_645
O16 C6 3.343(4) no 1_545
O17 C6 3.520(3) no 1_545
O17 C7 3.167(3) no 1_545
N2 O4 3.532(3) no 2_655
N6 O7 3.383(4) no 3_655
N6 C9 3.521(4) no 4_564
N7 C11 3.570(3) no 6_645
C1 O8 3.404(3) no 6_655
C1 O15 3.392(3) no 6_655
C2 O7 3.102(4) no 8_555
C2 O8 3.295(3) no 6_655
C3 O6 3.425(2) no 8_555
C3 O7 3.273(4) no 8_555
C3 O12 3.265(3) no 7_656
C3 O13 3.393(3) no 7_656
C4 O11 3.531(2) no .
C4 O12 3.147(2) no 7_656
C4 O13 3.372(3) no .
C4 O13 3.537(3) no 7_656
C6 O16 3.343(4) no 1_565
C6 O17 3.520(3) no 1_565
C7 O6 3.489(3) no 2_665
C7 O17 3.167(3) no 1_565
C7 C7 3.460(3) no 2_655
C7 C8 3.329(3) no 2_655
C8 O7 2.966(4) no 4_565
C8 O8 3.530(3) no 4_565
C8 C7 3.329(3) no 2_655
C8 C8 3.538(4) no 2_655
C9 O7 3.172(4) no 4_565
C9 O8 3.186(3) no 4_565
C9 N6 3.521(4) no 4_565
C11 O10 3.383(3) no 6_655
C11 O15 3.464(3) no 6_655
C11 N7 3.570(3) no 6_655
C12 O13 3.192(3) no 4_564
C12 O15 3.395(3) no 6_655
C13 O4 3.371(2) no 3_665
C13 O5 3.368(2) no 3_665
C13 O13 3.190(4) no 4_564
C14 O3 3.352(3) no .
C14 O10 3.470(3) no .
C16 O4 3.461(3) no 2_655
C16 O13 3.422(2) no .
C16 O14 3.410(2) no .
C17 O4 3.075(3) no 2_655
C17 O9 3.184(3) no 4_565
C18 O3 3.252(2) no .
C18 O14 3.328(3) no .
Mn1 H1 3.0659 no .
Mn1 H6 3.0966 no .
Mn1 H11 3.0397 no .
Mn1 H16B 3.0540 no .
Mn1 H17B 3.1169 no .
Mn1 H18B 3.5557 no .
O1 H1 2.7520 no 7_666
O1 H6 2.7911 no 7_666
O1 H11 2.5420 no 7_666
O1 H16B 2.5651 no .
O1 H17B 2.7276 no .
N1 H2 3.2216 no .
N1 H4 3.2332 no .
N1 H6 3.0008 no 7_666
N1 H16A 3.1902 no .
N1 H16B 2.8592 no .
N1 H18B 3.2381 no .
N3 H1 3.1345 no 7_666
N3 H7 3.2272 no .
N3 H9 3.2333 no .
N3 H17A 3.1814 no .
N3 H17B 2.8631 no .
N3 H18A 3.4978 no .
N4 H1 3.1524 no .
N4 H6 3.2976 no .
N4 H12 3.2262 no .
N4 H14 3.2235 no .
N4 H18A 3.0749 no .
N4 H18B 3.0681 no .
C1 H3 3.2402 no .
C1 H6 3.3557 no 7_666
C2 H4 3.2617 no .
C2 H7 3.5422 no 7_666
C3 H1 3.2390 no .
C3 H7 3.4629 no 7_666
C4 H2 3.2617 no .
C4 H6 3.4582 no 7_666
C4 H16A 2.7030 no .
C4 H16B 3.0169 no .
C4 H18B 3.4908 no .
C5 H1 3.2028 no .
C5 H3 3.2446 no .
C5 H6 3.0847 no 7_666
C5 H18B 2.7610 no .
C6 H1 3.4340 no 7_666
C6 H8 3.2423 no .
C7 H9 3.2557 no .
C8 H6 3.2389 no .
C9 H7 3.2560 no .
C9 H17A 2.6847 no .
C9 H17B 2.9754 no .
C10 H1 3.3383 no 7_666
C10 H6 3.1972 no .
C10 H8 3.2508 no .
C10 H18A 2.9843 no .
C11 H1 3.1776 no .
C11 H6 3.3499 no .
C11 H13 3.2406 no .
C12 H14 3.2566 no .
C13 H11 3.2378 no .
C14 H12 3.2566 no .
C14 H18A 2.7919 no .
C14 H18B 2.7786 no .
C15 H11 3.1905 no .
C15 H13 3.2467 no .
C16 H4 2.7595 no .
C16 H17A 2.8928 no .
C16 H17B 2.5314 no .
C16 H18A 3.1208 no .
C16 H18B 2.4133 no .
C17 H9 2.7403 no .
C17 H16A 2.8608 no .
C17 H16B 2.5700 no .
C17 H18A 2.4575 no .
C17 H18B 3.1745 no .
C18 H14 2.7163 no .
C18 H16A 2.5929 no .
C18 H16B 3.3272 no .
C18 H17A 2.5861 no .
C18 H17B 3.3293 no .
H1 H2 2.3304 no .
H1 H11 3.0353 no .
H1 H17B 3.3882 no 7_666
H2 H3 2.3409 no .
H3 H4 2.3484 no .
H4 H16A 2.5927 no .
H4 H16B 3.1425 no .
H6 H7 2.3266 no .
H6 H11 3.0383 no .
H6 H16B 3.2365 no 7_666
H7 H8 2.3414 no .
H8 H9 2.3473 no .
H9 H17A 2.5642 no .
H9 H17B 3.0946 no .
H11 H12 2.3256 no .
H12 H13 2.3471 no .
H13 H14 2.3447 no .
H14 H18A 2.7550 no .
H14 H18B 2.7535 no .
H16A H17A 2.9325 no .
H16A H17B 2.9580 no .
H16A H18A 3.0708 no .
H16A H18B 2.2410 no .
H16B H17A 3.0703 no .
H16B H17B 2.2222 no .
H16B H18B 3.3709 no .
H17A H18A 2.2111 no .
H17A H18B 3.1380 no .
H17B H18A 3.3807 no .
O3 H14 2.5472 no .
O3 H17A 3.5930 no 2_655
O3 H18A 3.0224 no .
O3 H18A 3.5013 no 2_655
O3 H18B 2.7070 no .
O4 H13 2.5535 no 3_665
O4 H14 2.7031 no .
O4 H14 3.3068 no 3_665
O4 H16A 2.8322 no 2_655
O4 H17A 2.3013 no 2_655
O4 H17B 3.1976 no 2_655
O4 H18A 3.3502 no 2_655
O5 H9 3.3790 no 4_564
O5 H13 2.6384 no 3_665
O6 H3 2.8285 no 8_454
O6 H7 2.8328 no 2_645
O6 H8 3.3383 no 2_645
O7 H2 3.4017 no 6_645
O7 H2 2.4303 no 8_454
O7 H3 2.7698 no 8_454
O7 H8 2.5201 no 4_564
O7 H9 2.9336 no 4_564
O8 H1 2.8492 no 6_645
O8 H2 2.6370 no 6_645
O8 H9 3.1246 no 4_564
O9 H1 3.0828 no 6_645
O9 H11 3.3151 no 6_645
O9 H17A 3.5103 no 4_564
O9 H17B 2.2685 no 4_564
O10 H11 2.4706 no 6_645
O10 H14 3.3858 no .
O10 H16B 2.6448 no 4_564
O10 H17B 2.9269 no 4_564
O11 H4 3.5123 no .
O11 H11 3.3405 no 6_645
O11 H12 3.2957 no 6_645
O11 H18B 2.8376 no .
O12 H3 2.8616 no 7_656
O12 H4 2.6549 no 7_656
O13 H3 2.6819 no 7_656
O13 H4 2.5634 no .
O13 H4 2.9857 no 7_656
O13 H12 2.5889 no 4_565
O13 H13 2.5808 no 4_565
O13 H16A 2.5564 no .
O14 H4 3.4867 no .
O14 H16A 2.5334 no .
O14 H18A 3.4553 no .
O14 H18B 2.4685 no .
O15 H1 2.7935 no 6_645
O15 H2 3.3454 no 6_645
O15 H11 3.4051 no 6_645
O15 H12 3.2735 no 6_645
O16 H2 3.3993 no 6_645
O16 H6 2.4746 no 1_545
O16 H7 3.4974 no 1_545
O16 H11 3.4128 no 1_545
O16 H16B 2.9504 no 7_656
O17 H2 3.4897 no 6_645
O17 H6 3.1081 no 1_545
O17 H7 2.4027 no 1_545
O17 H8 3.0155 no 2_645
N5 H13 2.9473 no 3_665
N5 H14 2.8638 no .
N5 H16A 3.4499 no 2_655
N5 H17A 3.2810 no 2_655
N6 H2 3.1856 no 6_645
N6 H2 3.3573 no 8_454
N6 H3 3.1393 no 8_454
N6 H8 3.4854 no 2_645
N6 H8 3.4578 no 4_564
N6 H9 3.2563 no 4_564
N7 H11 2.7774 no 6_645
N7 H14 3.3499 no .
N7 H16B 3.5109 no 4_564
N7 H17B 2.9703 no 4_564
N7 H18B 3.4990 no .
N8 H3 3.0379 no 7_656
N8 H4 3.0075 no .
N8 H4 3.2063 no 7_656
N8 H13 3.4091 no 4_565
N8 H16A 2.8539 no .
N8 H18B 3.4510 no .
N9 H1 3.4897 no 6_645
N9 H2 3.1699 no 6_645
N9 H6 3.1431 no 1_545
N9 H7 3.3035 no 1_545
C3 H12 3.1256 no 6_645
C6 H8 3.4722 no 2_655
C7 H7 3.3419 no 2_655
C7 H8 3.1183 no 2_655
C8 H7 3.3400 no 2_655
C12 H3 3.3145 no 6_655
C13 H9 3.1479 no 2_655
C14 H9 3.0891 no 2_655
C14 H17A 3.4697 no 2_655
C15 H9 3.5313 no 2_655
H1 O8 2.8492 no 6_655
H1 O9 3.0828 no 6_655
H1 O15 2.7935 no 6_655
H1 N9 3.4897 no 6_655
H2 O7 3.4017 no 6_655
H2 O7 2.4303 no 8_555
H2 O8 2.6370 no 6_655
H2 O15 3.3454 no 6_655
H2 O16 3.3993 no 6_655
H2 O17 3.4897 no 6_655
H2 N6 3.1856 no 6_655
H2 N6 3.3573 no 8_555
H2 N9 3.1699 no 6_655
H3 O6 2.8285 no 8_555
H3 O7 2.7698 no 8_555
H3 O12 2.8616 no 7_656
H3 O13 2.6819 no 7_656
H3 N6 3.1393 no 8_555
H3 N8 3.0379 no 7_656
H3 C12 3.3145 no 6_645
H3 H12 2.5527 no 6_645
H4 O11 3.5123 no .
H4 O12 2.6549 no 7_656
H4 O13 2.5634 no .
H4 O13 2.9857 no 7_656
H4 O14 3.4867 no .
H4 N8 3.0075 no .
H4 N8 3.2063 no 7_656
H6 O16 2.4746 no 1_565
H6 O17 3.1081 no 1_565
H6 N9 3.1431 no 1_565
H6 H8 3.5684 no 2_655
H7 O6 2.8328 no 2_665
H7 O16 3.4974 no 1_565
H7 O17 2.4027 no 1_565
H7 N9 3.3035 no 1_565
H7 C7 3.3419 no 2_655
H7 C8 3.3400 no 2_655
H7 H7 2.9895 no 2_655
H7 H8 2.9930 no 2_655
H8 O6 3.3383 no 2_665
H8 O7 2.5201 no 4_565
H8 O17 3.0155 no 2_665
H8 N6 3.4854 no 2_665
H8 N6 3.4578 no 4_565
H8 C6 3.4722 no 2_655
H8 C7 3.1183 no 2_655
H8 H6 3.5684 no 2_655
H8 H7 2.9930 no 2_655
H9 O5 3.3790 no 4_565
H9 O7 2.9336 no 4_565
H9 O8 3.1246 no 4_565
H9 N6 3.2563 no 4_565
H9 C13 3.1479 no 2_655
H9 C14 3.0891 no 2_655
H9 C15 3.5313 no 2_655
H9 H13 3.3868 no 2_655
H9 H14 3.2870 no 2_655
H11 O9 3.3151 no 6_655
H11 O10 2.4706 no 6_655
H11 O11 3.3405 no 6_655
H11 O15 3.4051 no 6_655
H11 O16 3.4128 no 1_565
H11 N7 2.7774 no 6_655
H12 O11 3.2957 no 6_655
H12 O13 2.5889 no 4_564
H12 O15 3.2735 no 6_655
H12 C3 3.1256 no 6_655
H12 H3 2.5527 no 6_655
H13 O4 2.5535 no 3_665
H13 O5 2.6384 no 3_665
H13 O13 2.5808 no 4_564
H13 N5 2.9473 no 3_665
H13 N8 3.4091 no 4_564
H13 H9 3.3868 no 2_655
H13 H16A 2.9919 no 4_564
H13 H16B 3.4817 no 4_564
H14 O3 2.5472 no .
H14 O4 2.7031 no .
H14 O4 3.3068 no 3_665
H14 O10 3.3858 no .
H14 N5 2.8638 no .
H14 N7 3.3499 no .
H14 H9 3.2870 no 2_655
H14 H17A 2.9442 no 2_655
H16A O4 2.8322 no 2_655
H16A O13 2.5564 no .
H16A O14 2.5334 no .
H16A N5 3.4499 no 2_655
H16A N8 2.8539 no .
H16A H13 2.9919 no 4_565
H16B O10 2.6448 no 4_565
H16B O16 2.9504 no 7_656
H16B N7 3.5109 no 4_565
H16B H13 3.4817 no 4_565
H17A O3 3.5930 no 2_655
H17A O4 2.3013 no 2_655
H17A O9 3.5103 no 4_565
H17A N5 3.2810 no 2_655
H17A C14 3.4697 no 2_655
H17A H14 2.9442 no 2_655
H17A H18A 3.5481 no 2_655
H17B O4 3.1976 no 2_655
H17B O9 2.2685 no 4_565
H17B O10 2.9269 no 4_565
H17B N7 2.9703 no 4_565
H18A O3 3.0224 no .
H18A O3 3.5013 no 2_655
H18A O4 3.3502 no 2_655
H18A O14 3.4553 no .
H18A H17A 3.5481 no 2_655
H18A H18A 2.6965 no 2_655
H18B O3 2.7070 no .
H18B O11 2.8376 no .
H18B O14 2.4685 no .
H18B N7 3.4990 no .
H18B N8 3.4510 no .

loop_
_geom_torsion_atom_site_label_1
_geom_torsion_atom_site_label_2
_geom_torsion_atom_site_label_3
_geom_torsion_atom_site_label_4
_geom_torsion
_geom_torsion_publ_flag
_geom_torsion_site_symmetry_1
_geom_torsion_site_symmetry_3
_geom_torsion_site_symmetry_4
O2 Ce1 O3 N5 -93.12(9) no . . .
O2 Ce1 O5 N5 86.12(11) no . . .
O2 Ce1 O6 N6 171.22(10) no . . .
O2 Ce1 O8 N6 3.43(10) no . . .
O2 Ce1 O9 N7 101.11(10) no . . .
O2 Ce1 O11 N7 -141.69(8) no . . .
O2 Ce1 O12 N8 -71.26(11) no . . .
O2 Ce1 O14 N8 96.06(10) no . . .
O2 Ce1 O15 N9 24.63(13) no . . .
O2 Ce1 O17 N9 -155.02(9) no . . .
O3 Ce1 O5 N5 1.35(8) no . . .
O5 Ce1 O3 N5 -1.35(8) no . . .
O3 Ce1 O6 N6 95.41(9) no . . .
O6 Ce1 O3 N5 -27.28(12) no . . .
O3 Ce1 O8 N6 -92.99(8) no . . .
O8 Ce1 O3 N5 26.83(12) no . . .
O3 Ce1 O9 N7 77.42(8) no . . .
O9 Ce1 O3 N5 76.12(10) no . . .
O3 Ce1 O11 N7 -78.95(8) no . . .
O11 Ce1 O3 N5 129.53(12) no . . .
O3 Ce1 O12 N8 9.61(12) no . . .
O12 Ce1 O3 N5 -172.47(9) no . . .
O3 Ce1 O14 N8 -170.65(11) no . . .
O14 Ce1 O3 N5 -164.58(12) no . . .
O3 Ce1 O15 N9 172.17(6) no . . .
O15 Ce1 O3 N5 108.21(10) no . . .
O5 Ce1 O6 N6 73.58(8) no . . .
O6 Ce1 O5 N5 154.44(13) no . . .
O5 Ce1 O8 N6 -69.69(8) no . . .
O8 Ce1 O5 N5 -150.11(12) no . . .
O5 Ce1 O9 N7 131.61(9) no . . .
O9 Ce1 O5 N5 -80.29(10) no . . .
O5 Ce1 O11 N7 -42.07(10) no . . .
O11 Ce1 O5 N5 -45.42(11) no . . .
O5 Ce1 O14 N8 175.43(8) no . . .
O14 Ce1 O5 N5 17.69(12) no . . .
O5 Ce1 O15 N9 -119.43(9) no . . .
O15 Ce1 O5 N5 -117.23(10) no . . .
O5 Ce1 O17 N9 117.03(9) no . . .
O17 Ce1 O5 N5 175.38(9) no . . .
O6 Ce1 O8 N6 6.19(6) no . . .
O8 Ce1 O6 N6 -6.23(6) no . . .
O6 Ce1 O9 N7 -177.01(7) no . . .
O9 Ce1 O6 N6 20.49(9) no . . .
O6 Ce1 O11 N7 14.25(19) no . . .
O11 Ce1 O6 N6 10.50(18) no . . .
O6 Ce1 O12 N8 -129.72(9) no . . .
O12 Ce1 O6 N6 -124.43(8) no . . .
O6 Ce1 O14 N8 97.99(10) no . . .
O14 Ce1 O6 N6 169.28(6) no . . .
O6 Ce1 O15 N9 -50.47(10) no . . .
O15 Ce1 O6 N6 -52.88(9) no . . .
O6 Ce1 O17 N9 137.45(12) no . . .
O17 Ce1 O6 N6 -89.23(10) no . . .
O8 Ce1 O9 N7 -154.35(9) no . . .
O9 Ce1 O8 N6 -145.51(9) no . . .
O8 Ce1 O11 N7 27.77(9) no . . .
O11 Ce1 O8 N6 -167.37(7) no . . .
O8 Ce1 O12 N8 165.35(8) no . . .
O12 Ce1 O8 N6 111.03(8) no . . .
O8 Ce1 O15 N9 -87.19(9) no . . .
O15 Ce1 O8 N6 137.25(9) no . . .
O8 Ce1 O17 N9 83.61(10) no . . .
O17 Ce1 O8 N6 82.95(8) no . . .
O9 Ce1 O11 N7 1.84(7) no . . .
O11 Ce1 O9 N7 -1.83(6) no . . .
O9 Ce1 O12 N8 87.78(11) no . . .
O12 Ce1 O9 N7 -28.88(10) no . . .
O9 Ce1 O14 N8 -112.55(9) no . . .
O14 Ce1 O9 N7 22.94(9) no . . .
O9 Ce1 O15 N9 -155.77(10) no . . .
O15 Ce1 O9 N7 -78.32(8) no . . .
O9 Ce1 O17 N9 35.98(10) no . . .
O17 Ce1 O9 N7 -103.22(8) no . . .
O11 Ce1 O12 N8 66.29(10) no . . .
O12 Ce1 O11 N7 156.48(10) no . . .
O11 Ce1 O14 N8 -90.89(9) no . . .
O14 Ce1 O11 N7 -150.36(10) no . . .
O11 Ce1 O15 N9 150.54(11) no . . .
O15 Ce1 O11 N7 84.39(10) no . . .
O11 Ce1 O17 N9 -19.06(12) no . . .
O17 Ce1 O11 N7 104.68(9) no . . .
O12 Ce1 O14 N8 -0.24(8) no . . .
O14 Ce1 O12 N8 0.24(8) no . . .
O12 Ce1 O15 N9 71.76(9) no . . .
O15 Ce1 O12 N8 138.67(11) no . . .
O12 Ce1 O17 N9 -73.73(9) no . . .
O17 Ce1 O12 N8 -165.51(13) no . . .
O14 Ce1 O15 N9 103.26(9) no . . .
O15 Ce1 O14 N8 -39.54(10) no . . .
O14 Ce1 O17 N9 -85.53(11) no . . .
O17 Ce1 O14 N8 14.02(11) no . . .
O15 Ce1 O17 N9 5.29(8) no . . .
O17 Ce1 O15 N9 -5.34(7) no . . .
Mn1 Mn1 O1 Mn1 0.0 no 7_666 . 7_666
O1 Mn1 Mn1 O1 -180.00(7) no . 7_666 7_666
O1 Mn1 Mn1 O1 0.00(6) no . 7_666 .
O1 Mn1 Mn1 N1 -93.21(7) no . 7_666 7_666
O1 Mn1 Mn1 N2 -177.89(7) no . 7_666 7_666
O1 Mn1 Mn1 N3 93.78(7) no . 7_666 7_666
O1 Mn1 Mn1 N4 -1.12(7) no . 7_666 7_666
Mn1 Mn1 O1 Mn1 0.000(12) no 7_666 7_666 7_666
O1 Mn1 Mn1 O1 0.00(6) no 7_666 7_666 7_666
O1 Mn1 Mn1 O1 180.00(7) no 7_666 7_666 .
O1 Mn1 Mn1 N1 86.79(7) no 7_666 7_666 7_666
O1 Mn1 Mn1 N2 2.11(7) no 7_666 7_666 7_666
O1 Mn1 Mn1 N3 -86.22(7) no 7_666 7_666 7_666
O1 Mn1 Mn1 N4 178.88(7) no 7_666 7_666 7_666
Mn1 Mn1 N1 C1 -69.71(11) no 7_666 . .
Mn1 Mn1 N1 C5 112.08(8) no 7_666 . .
N1 Mn1 Mn1 O1 93.21(6) no . 7_666 7_666
N1 Mn1 Mn1 O1 -86.79(6) no . 7_666 .
N1 Mn1 Mn1 N1 -180.00(6) no . 7_666 7_666
N1 Mn1 Mn1 N2 95.32(6) no . 7_666 7_666
N1 Mn1 Mn1 N3 6.99(6) no . 7_666 7_666
N1 Mn1 Mn1 N4 -87.92(7) no . 7_666 7_666
Mn1 Mn1 N2 C16 -54.54(14) no 7_666 . .
Mn1 Mn1 N2 C17 63.95(9) no 7_666 . .
Mn1 Mn1 N2 C18 -173.98(4) no 7_666 . .
N2 Mn1 Mn1 O1 177.89(8) no . 7_666 7_666
N2 Mn1 Mn1 O1 -2.11(7) no . 7_666 .
N2 Mn1 Mn1 N1 -95.32(8) no . 7_666 7_666
N2 Mn1 Mn1 N2 -180.00(7) no . 7_666 7_666
N2 Mn1 Mn1 N3 91.67(8) no . 7_666 7_666
N2 Mn1 Mn1 N4 -3.24(8) no . 7_666 7_666
Mn1 Mn1 N3 C6 64.65(13) no 7_666 . .
Mn1 Mn1 N3 C10 -117.17(10) no 7_666 . .
N3 Mn1 Mn1 O1 -93.78(6) no . 7_666 7_666
N3 Mn1 Mn1 O1 86.22(6) no . 7_666 .
N3 Mn1 Mn1 N1 -6.99(6) no . 7_666 7_666
N3 Mn1 Mn1 N2 -91.67(7) no . 7_666 7_666
N3 Mn1 Mn1 N3 180.00(6) no . 7_666 7_666
N3 Mn1 Mn1 N4 85.09(7) no . 7_666 7_666
Mn1 Mn1 N4 C11 -1.56(19) no 7_666 . .
Mn1 Mn1 N4 C15 173.82(5) no 7_666 . .
N4 Mn1 Mn1 O1 1.12(8) no . 7_666 7_666
N4 Mn1 Mn1 O1 -178.88(8) no . 7_666 .
N4 Mn1 Mn1 N1 87.92(8) no . 7_666 7_666
N4 Mn1 Mn1 N2 3.24(9) no . 7_666 7_666
N4 Mn1 Mn1 N3 -85.09(8) no . 7_666 7_666
N4 Mn1 Mn1 N4 180.00(8) no . 7_666 7_666
O1 Mn1 O1 Mn1 0.00(6) no . 7_666 7_666
O1 Mn1 O1 Mn1 0.00(6) no 7_666 . 7_666
O1 Mn1 N1 C1 -112.34(11) no . . .
O1 Mn1 N1 C5 69.44(10) no . . .
N1 Mn1 O1 Mn1 97.91(7) no . . 7_666
O1 Mn1 N2 C16 -55.97(11) no . . .
O1 Mn1 N2 C17 62.52(8) no . . .
O1 Mn1 N2 C18 -175.41(10) no . . .
N2 Mn1 O1 Mn1 178.51(7) no . . 7_666
O1 Mn1 N3 C6 107.30(13) no . . .
O1 Mn1 N3 C10 -74.51(11) no . . .
N3 Mn1 O1 Mn1 -99.38(7) no . . 7_666
O1 Mn1 N1 C1 -25.78(12) no 7_666 . .
O1 Mn1 N1 C5 156.00(9) no 7_666 . .
N1 Mn1 O1 Mn1 -93.35(7) no . 7_666 7_666
O1 Mn1 N3 C6 20.53(15) no 7_666 . .
O1 Mn1 N3 C10 -161.29(11) no 7_666 . .
N3 Mn1 O1 Mn1 94.02(7) no . 7_666 7_666
O1 Mn1 N4 C11 -0.78(14) no 7_666 . .
O1 Mn1 N4 C15 174.60(11) no 7_666 . .
N4 Mn1 O1 Mn1 -179.28(7) no . 7_666 7_666
N1 Mn1 N2 C16 37.49(10) no . . .
N1 Mn1 N2 C17 155.98(9) no . . .
N1 Mn1 N2 C18 -81.95(10) no . . .
N2 Mn1 N1 C1 155.53(12) no . . .
N2 Mn1 N1 C5 -22.69(9) no . . .
N1 Mn1 N4 C11 -98.40(14) no . . .
N1 Mn1 N4 C15 76.98(12) no . . .
N4 Mn1 N1 C1 70.58(12) no . . .
N4 Mn1 N1 C5 -107.64(10) no . . .
N2 Mn1 N3 C6 -160.58(14) no . . .
N2 Mn1 N3 C10 17.60(11) no . . .
N3 Mn1 N2 C16 -150.26(12) no . . .
N3 Mn1 N2 C17 -31.77(8) no . . .
N3 Mn1 N2 C18 90.31(10) no . . .
N2 Mn1 N4 C11 -179.27(14) no . . .
N2 Mn1 N4 C15 -3.90(12) no . . .
N4 Mn1 N2 C16 123.38(11) no . . .
N4 Mn1 N2 C17 -118.13(9) no . . .
N4 Mn1 N2 C18 3.95(10) no . . .
N3 Mn1 N4 C11 98.42(13) no . . .
N3 Mn1 N4 C15 -86.20(12) no . . .
N4 Mn1 N3 C6 -75.82(14) no . . .
N4 Mn1 N3 C10 102.37(11) no . . .
Ce1 O3 N5 O4 -177.00(18) no . . .
Ce1 O3 N5 O5 2.3(2) no . . .
Ce1 O5 N5 O3 -2.3(2) no . . .
Ce1 O5 N5 O4 177.01(18) no . . .
Ce1 O6 N6 O7 -167.14(16) no . . .
Ce1 O6 N6 O8 10.54(17) no . . .
Ce1 O8 N6 O6 -10.75(17) no . . .
Ce1 O8 N6 O7 166.94(16) no . . .
Ce1 O9 N7 O10 -176.55(14) no . . .
Ce1 O9 N7 O11 3.16(16) no . . .
Ce1 O11 N7 O9 -3.09(16) no . . .
Ce1 O11 N7 O10 176.62(15) no . . .
Ce1 O12 N8 O13 -179.73(16) no . . .
Ce1 O12 N8 O14 -0.4(2) no . . .
Ce1 O14 N8 O12 0.39(18) no . . .
Ce1 O14 N8 O13 179.69(18) no . . .
Ce1 O15 N9 O16 -170.69(19) no . . .
Ce1 O15 N9 O17 8.9(2) no . . .
Ce1 O17 N9 O15 -9.2(2) no . . .
Ce1 O17 N9 O16 170.43(18) no . . .
Mn1 N1 C1 C2 179.15(10) no . . .
Mn1 N1 C5 C4 -178.13(11) no . . .
Mn1 N1 C5 C16 1.27(18) no . . .
C1 N1 C5 C4 3.6(2) no . . .
C1 N1 C5 C16 -177.03(14) no . . .
C5 N1 C1 C2 -2.8(2) no . . .
Mn1 N2 C16 C5 -45.53(14) no . . .
Mn1 N2 C17 C10 40.61(13) no . . .
Mn1 N2 C18 C15 -3.56(19) no . . .
C16 N2 C17 C10 153.91(12) no . . .
C17 N2 C16 C5 -159.26(13) no . . .
C16 N2 C18 C15 -119.12(18) no . . .
C18 N2 C16 C5 73.59(19) no . . .
C17 N2 C18 C15 114.04(19) no . . .
C18 N2 C17 C10 -79.94(18) no . . .
Mn1 N3 C6 C7 -178.80(11) no . . .
Mn1 N3 C10 C9 179.45(12) no . . .
Mn1 N3 C10 C17 2.1(2) no . . .
C6 N3 C10 C9 -2.3(3) no . . .
C6 N3 C10 C17 -179.64(16) no . . .
C10 N3 C6 C7 3.1(3) no . . .
Mn1 N4 C11 C12 174.07(12) no . . .
Mn1 N4 C15 C14 -175.47(12) no . . .
Mn1 N4 C15 C18 2.8(2) no . . .
C11 N4 C15 C14 0.0(3) no . . .
C11 N4 C15 C18 178.34(16) no . . .
C15 N4 C11 C12 -1.1(3) no . . .
N1 C1 C2 C3 -0.4(3) no . . .
C1 C2 C3 C4 2.8(3) no . . .
C2 C3 C4 C5 -2.0(3) no . . .
C3 C4 C5 N1 -1.2(3) no . . .
C3 C4 C5 C16 179.50(15) no . . .
N1 C5 C16 N2 30.28(19) no . . .
C4 C5 C16 N2 -150.35(17) no . . .
N3 C6 C7 C8 -1.6(3) no . . .
C6 C7 C8 C9 -0.8(3) no . . .
C7 C8 C9 C10 1.6(3) no . . .
C8 C9 C10 N3 -0.1(3) no . . .
C8 C9 C10 C17 177.00(18) no . . .
N3 C10 C17 N2 -29.3(2) no . . .
C9 C10 C17 N2 153.41(19) no . . .
N4 C11 C12 C13 1.3(3) no . . .
C11 C12 C13 C14 -0.4(3) no . . .
C12 C13 C14 C15 -0.6(3) no . . .
C13 C14 C15 N4 0.8(3) no . . .
C13 C14 C15 C18 -177.42(18) no . . .
N4 C15 C18 N2 0.6(3) no . . .
C14 C15 C18 N2 178.87(17) no . . .
